data_7015828
loop_
_publ_author_name
'Cariou, Renan'
'Dahcheh, Fatme'
'Graham, Todd W.'
'Stephan, Douglas W.'

_publ_section_title
;
 Mononuclear and dinuclear palladium and nickel complexes of
 phosphinimine-based tridentate ligands.
;
_journal_issue 18
_journal_name_full 'Dalton transactions (Cambridge, England : 2003)'
_journal_page_first 4918
_journal_page_last 4925
_journal_paper_doi 10.1039/c1dt10131e
_journal_volume 40
_journal_year 2011
_chemical_formula_sum 'C40 H39 Br0.5 Cl1.5 N3 Ni P2'
_chemical_formula_weight 775.52
_chemical_name_systematic
;
?
;
_space_group_IT_number 14
_symmetry_cell_setting monoclinic
_symmetry_space_group_name_Hall '-P 2yn'
_symmetry_space_group_name_H-M 'P 1 21/n 1'
_atom_sites_solution_hydrogens geom
_atom_sites_solution_primary direct
_atom_sites_solution_secondary difmap
_audit_creation_method SHELXL-97
_cell_angle_alpha 90.00
_cell_angle_beta 97.437(5)
_cell_angle_gamma 90.00
_cell_formula_units_Z 4
_cell_length_a 12.0407(13)
_cell_length_b 22.977(3)
_cell_length_c 13.4590(14)
_cell_measurement_temperature 150(2)
_cell_volume 3692.2(7)
_computing_structure_refinement 'SHELXL-97 (Sheldrick, 1997)'
_computing_structure_solution 'SHELXS-97 (Sheldrick, 1990)'
_diffrn_ambient_temperature 150(2)
_diffrn_measured_fraction_theta_full 0.991
_diffrn_measured_fraction_theta_max 0.991
_diffrn_radiation_monochromator graphite
_diffrn_radiation_source 'fine-focus sealed tube'
_diffrn_radiation_type MoK\a
_diffrn_radiation_wavelength 0.71073
_diffrn_reflns_av_R_equivalents 0.0759
_diffrn_reflns_av_sigmaI/netI 0.0696
_diffrn_reflns_limit_h_max 14
_diffrn_reflns_limit_h_min -15
_diffrn_reflns_limit_k_max 29
_diffrn_reflns_limit_k_min -29
_diffrn_reflns_limit_l_max 17
_diffrn_reflns_limit_l_min -12
_diffrn_reflns_number 74042
_diffrn_reflns_theta_full 27.54
_diffrn_reflns_theta_max 27.54
_diffrn_reflns_theta_min 1.76
_exptl_absorpt_coefficient_mu 1.295
_exptl_absorpt_correction_T_max 0.7456
_exptl_absorpt_correction_T_min 0.6434
_exptl_absorpt_correction_type multi-scan
_exptl_crystal_colour yellow
_exptl_crystal_density_diffrn 1.395
_exptl_crystal_density_method 'not measured'
_exptl_crystal_description blocks
_exptl_crystal_F_000 1604
_exptl_crystal_size_max 0.20
_exptl_crystal_size_mid 0.18
_exptl_crystal_size_min 0.16
_refine_diff_density_max 0.871
_refine_diff_density_min -0.464
_refine_diff_density_rms 0.081
_refine_ls_extinction_method none
_refine_ls_goodness_of_fit_ref 1.008
_refine_ls_hydrogen_treatment fixed
_refine_ls_matrix_type full
_refine_ls_number_parameters 441
_refine_ls_number_reflns 8424
_refine_ls_number_restraints 4
_refine_ls_restrained_S_all 1.031
_refine_ls_R_factor_all 0.0875
_refine_ls_R_factor_gt 0.0436
_refine_ls_shift/su_max 0.001
_refine_ls_shift/su_mean 0.000
_refine_ls_structure_factor_coef Fsqd
_refine_ls_weighting_details 'calc w=1/[\s^2^(Fo^2^)+(0.0432P)^2^+2.1460P] where P=(Fo^2^+2Fc^2^)/3'
_refine_ls_weighting_scheme calc
_refine_ls_wR_factor_gt 0.0878
_refine_ls_wR_factor_ref 0.1016
_reflns_number_gt 5601
_reflns_number_total 8424
_reflns_threshold_expression >2sigma(I)
_cod_data_source_file c1dt10131e.txt
_cod_data_source_block rc008_0m
_cod_original_cell_volume 3692.3(7)
_cod_original_sg_symbol_H-M P2(1)/n
_cod_original_formula_sum 'C40 H39 Br0.50 Cl1.50 N3 Ni P2'
_cod_database_code 7015828

loop_
_symmetry_equiv_pos_as_xyz
'x, y, z'
'-x+1/2, y+1/2, -z+1/2'
'-x, -y, -z'
'x-1/2, -y-1/2, z-1/2'

loop_
_atom_site_label
_atom_site_type_symbol
_atom_site_fract_x
_atom_site_fract_y
_atom_site_fract_z
_atom_site_U_iso_or_equiv
_atom_site_adp_type
_atom_site_occupancy
_atom_site_symmetry_multiplicity
_atom_site_calc_flag
_atom_site_refinement_flags
_atom_site_disorder_assembly
_atom_site_disorder_group
Ni1 Ni 0.60827(3) 0.084617(16) 0.36262(3) 0.01935(11) Uani 1 1 d D . .
P1 P 0.42383(6) 0.19695(3) 0.38068(6) 0.02279(18) Uani 1 1 d . . .
P2 P 0.76847(6) -0.01223(3) 0.24651(6) 0.02257(18) Uani 1 1 d . . .
N3 N 0.7324(2) 0.02224(10) 0.33934(17) 0.0218(5) Uani 1 1 d . . .
N2 N 0.6544(2) 0.06452(10) 0.50758(17) 0.0226(5) Uani 1 1 d . . .
H2B H 0.6107 0.0335 0.5241 0.027 Uiso 1 1 calc R . .
N1 N 0.50022(19) 0.14409(11) 0.42196(17) 0.0229(6) Uani 1 1 d . . .
C37 C 1.0783(3) -0.02877(15) 0.1531(3) 0.0382(9) Uani 1 1 d . . .
H37A H 1.1115 -0.0501 0.1041 0.046 Uiso 1 1 calc R . .
C38 C 1.1420(3) 0.00950(15) 0.2148(2) 0.0334(8) Uani 1 1 d . . .
H38A H 1.2196 0.0136 0.2099 0.040 Uiso 1 1 calc R . .
C39 C 1.0934(3) 0.04193(14) 0.2839(2) 0.0307(7) Uani 1 1 d . . .
H39A H 1.1371 0.0693 0.3250 0.037 Uiso 1 1 calc R . .
C40 C 0.9809(3) 0.03460(13) 0.2936(2) 0.0269(7) Uani 1 1 d . . .
H40A H 0.9477 0.0571 0.3412 0.032 Uiso 1 1 calc R . .
C35 C 0.9163(2) -0.00562(13) 0.2340(2) 0.0253(7) Uani 1 1 d . . .
C36 C 0.9662(3) -0.03627(15) 0.1618(2) 0.0353(8) Uani 1 1 d . . .
H36A H 0.9226 -0.0625 0.1184 0.042 Uiso 1 1 calc R . .
C34 C 0.6246(3) -0.10415(14) 0.2412(2) 0.0284(7) Uani 1 1 d . . .
H34A H 0.5696 -0.0743 0.2369 0.034 Uiso 1 1 calc R . .
C33 C 0.5920(3) -0.16166(14) 0.2411(2) 0.0310(8) Uani 1 1 d . . .
H33A H 0.5147 -0.1712 0.2361 0.037 Uiso 1 1 calc R . .
C29 C 0.7375(2) -0.08936(13) 0.2474(2) 0.0252(7) Uani 1 1 d . . .
C30 C 0.8167(3) -0.13382(14) 0.2571(2) 0.0314(8) Uani 1 1 d . . .
H30A H 0.8942 -0.1246 0.2631 0.038 Uiso 1 1 calc R . .
C32 C 0.6710(3) -0.20540(14) 0.2483(2) 0.0320(8) Uani 1 1 d . . .
H32A H 0.6483 -0.2450 0.2465 0.038 Uiso 1 1 calc R . .
C31 C 0.7833(3) -0.19127(14) 0.2580(3) 0.0350(8) Uani 1 1 d . . .
H31A H 0.8380 -0.2213 0.2653 0.042 Uiso 1 1 calc R . .
C22 C 0.7774(3) -0.00119(14) 0.4385(2) 0.0280(7) Uani 1 1 d . . .
H22A H 0.8561 -0.0135 0.4382 0.034 Uiso 1 1 calc R . .
H22B H 0.7332 -0.0356 0.4542 0.034 Uiso 1 1 calc R . .
C21 C 0.7712(3) 0.04537(14) 0.5169(2) 0.0315(8) Uani 1 1 d . . .
H21A H 0.7948 0.0295 0.5847 0.038 Uiso 1 1 calc R . .
H21B H 0.8207 0.0784 0.5054 0.038 Uiso 1 1 calc R . .
C20 C 0.6299(3) 0.11480(14) 0.5674(2) 0.0303(7) Uani 1 1 d . . .
H20A H 0.6828 0.1469 0.5589 0.036 Uiso 1 1 calc R . .
H20B H 0.6371 0.1043 0.6392 0.036 Uiso 1 1 calc R . .
C19 C 0.5114(3) 0.13349(14) 0.5310(2) 0.0300(7) Uani 1 1 d . . .
H19A H 0.4583 0.1027 0.5458 0.036 Uiso 1 1 calc R . .
H19B H 0.4933 0.1695 0.5661 0.036 Uiso 1 1 calc R . .
C6 C 0.1953(3) 0.20221(14) 0.3024(2) 0.0324(8) Uani 1 1 d . . .
H6A H 0.2199 0.2156 0.2422 0.039 Uiso 1 1 calc R . .
C5 C 0.0817(3) 0.19558(15) 0.3071(3) 0.0369(8) Uani 1 1 d . . .
H5A H 0.0290 0.2045 0.2503 0.044 Uiso 1 1 calc R . .
C4 C 0.0450(3) 0.17619(15) 0.3937(3) 0.0380(9) Uani 1 1 d . . .
H4A H -0.0328 0.1719 0.3971 0.046 Uiso 1 1 calc R . .
C3 C 0.1217(3) 0.16305(17) 0.4754(3) 0.0437(9) Uani 1 1 d . . .
H3A H 0.0963 0.1493 0.5351 0.052 Uiso 1 1 calc R . .
C2 C 0.2352(3) 0.16952(16) 0.4718(2) 0.0383(9) Uani 1 1 d . . .
H2A H 0.2871 0.1603 0.5290 0.046 Uiso 1 1 calc R . .
C18 C 0.4339(3) 0.16378(14) 0.1849(2) 0.0293(7) Uani 1 1 d . . .
H18A H 0.4420 0.1252 0.2100 0.035 Uiso 1 1 calc R . .
C17 C 0.4239(3) 0.17392(15) 0.0826(2) 0.0356(8) Uani 1 1 d . . .
H17A H 0.4271 0.1422 0.0377 0.043 Uiso 1 1 calc R . .
C16 C 0.4092(3) 0.23016(16) 0.0452(3) 0.0408(9) Uani 1 1 d . . .
H16A H 0.4003 0.2368 -0.0251 0.049 Uiso 1 1 calc R . .
C15 C 0.4076(3) 0.27615(16) 0.1105(3) 0.0382(8) Uani 1 1 d . . .
H15A H 0.3982 0.3147 0.0852 0.046 Uiso 1 1 calc R . .
C14 C 0.4197(3) 0.26663(14) 0.2125(2) 0.0314(7) Uani 1 1 d . . .
H14A H 0.4197 0.2987 0.2570 0.038 Uiso 1 1 calc R . .
C13 C 0.4320(2) 0.21018(13) 0.2506(2) 0.0238(7) Uani 1 1 d . . .
C11 C 0.4291(3) 0.34904(16) 0.5415(3) 0.0515(11) Uani 1 1 d . . .
H11A H 0.3781 0.3738 0.5693 0.062 Uiso 1 1 calc R . .
C12 C 0.3895(3) 0.29991(15) 0.4883(3) 0.0403(9) Uani 1 1 d . . .
H12A H 0.3117 0.2913 0.4794 0.048 Uiso 1 1 calc R . .
C10 C 0.5403(3) 0.36215(15) 0.5541(3) 0.0415(9) Uani 1 1 d . . .
H10A H 0.5666 0.3960 0.5903 0.050 Uiso 1 1 calc R . .
C9 C 0.6147(3) 0.32611(15) 0.5143(3) 0.0402(9) Uani 1 1 d . . .
H9A H 0.6923 0.3353 0.5230 0.048 Uiso 1 1 calc R . .
C8 C 0.5770(3) 0.27682(14) 0.4619(2) 0.0335(8) Uani 1 1 d . . .
H8A H 0.6287 0.2520 0.4351 0.040 Uiso 1 1 calc R . .
C7 C 0.4636(3) 0.26352(13) 0.4483(2) 0.0259(7) Uani 1 1 d . . .
C23 C 0.7000(2) 0.01533(14) 0.1296(2) 0.0267(7) Uani 1 1 d . . .
C24 C 0.6755(3) -0.02213(17) 0.0477(2) 0.0393(9) Uani 1 1 d . . .
H24A H 0.6857 -0.0629 0.0568 0.047 Uiso 1 1 calc R . .
C28 C 0.6847(3) 0.07449(15) 0.1157(2) 0.0341(8) Uani 1 1 d . . .
H28A H 0.7000 0.1004 0.1708 0.041 Uiso 1 1 calc R . .
C27 C 0.6466(3) 0.09610(18) 0.0205(3) 0.0447(10) Uani 1 1 d . . .
H27A H 0.6362 0.1368 0.0108 0.054 Uiso 1 1 calc R . .
C26 C 0.6239(3) 0.0582(2) -0.0601(3) 0.0482(11) Uani 1 1 d . . .
H26A H 0.5994 0.0731 -0.1251 0.058 Uiso 1 1 calc R . .
C25 C 0.6369(3) -0.0005(2) -0.0459(3) 0.0476(10) Uani 1 1 d . . .
H25A H 0.6192 -0.0265 -0.1006 0.057 Uiso 1 1 calc R . .
C1 C 0.2739(2) 0.18948(13) 0.3848(2) 0.0272(7) Uani 1 1 d . . .
Br1 Br 0.4462(4) 0.0201(3) 0.3191(4) 0.0144(8) Uiso 0.25 1 d PD . .
Br2 Br 0.7367(3) 0.16245(16) 0.33715(18) 0.0124(7) Uiso 0.25 1 d PD . .
Cl1 Cl 0.4594(3) 0.0180(2) 0.3126(3) 0.0201(6) Uani 0.75 1 d PD . .
Cl2 Cl 0.7349(4) 0.16114(19) 0.3378(3) 0.0541(12) Uani 0.75 1 d PD . .

loop_
_atom_site_aniso_label
_atom_site_aniso_U_11
_atom_site_aniso_U_22
_atom_site_aniso_U_33
_atom_site_aniso_U_23
_atom_site_aniso_U_13
_atom_site_aniso_U_12
Ni1 0.0191(2) 0.0198(2) 0.01898(19) 0.00095(15) 0.00183(14) 0.00121(16)
P1 0.0211(4) 0.0231(4) 0.0241(4) -0.0019(3) 0.0025(3) 0.0024(3)
P2 0.0200(4) 0.0246(4) 0.0234(4) -0.0028(3) 0.0038(3) -0.0002(3)
N3 0.0248(14) 0.0189(13) 0.0213(12) 0.0010(10) 0.0020(10) 0.0041(11)
N2 0.0265(14) 0.0196(13) 0.0221(12) 0.0004(10) 0.0051(10) 0.0024(11)
N1 0.0213(13) 0.0276(14) 0.0199(13) -0.0001(10) 0.0026(10) 0.0049(11)
C37 0.0282(19) 0.048(2) 0.041(2) -0.0059(17) 0.0129(16) 0.0004(17)
C38 0.0213(17) 0.039(2) 0.0407(19) 0.0123(16) 0.0056(15) 0.0027(15)
C39 0.0256(18) 0.0282(18) 0.0363(18) 0.0070(15) -0.0037(14) -0.0024(15)
C40 0.0271(17) 0.0237(17) 0.0291(17) 0.0033(13) 0.0005(14) 0.0005(14)
C35 0.0242(17) 0.0256(17) 0.0262(16) 0.0004(13) 0.0039(13) 0.0009(14)
C36 0.0289(18) 0.042(2) 0.0362(19) -0.0121(16) 0.0096(15) -0.0047(16)
C34 0.0251(17) 0.0265(18) 0.0344(18) -0.0055(14) 0.0068(14) 0.0024(14)
C33 0.0276(18) 0.0325(19) 0.0339(18) -0.0062(14) 0.0074(14) -0.0054(15)
C29 0.0249(16) 0.0273(18) 0.0235(15) -0.0073(13) 0.0036(12) -0.0017(14)
C30 0.0227(17) 0.031(2) 0.0405(19) -0.0053(15) 0.0048(14) 0.0014(15)
C32 0.037(2) 0.0248(19) 0.0357(18) -0.0065(14) 0.0083(15) -0.0038(15)
C31 0.033(2) 0.0240(19) 0.049(2) -0.0057(15) 0.0083(16) 0.0048(15)
C22 0.0322(18) 0.0278(18) 0.0240(16) 0.0055(13) 0.0030(14) 0.0097(14)
C21 0.0354(19) 0.034(2) 0.0235(16) 0.0040(14) -0.0020(14) 0.0091(16)
C20 0.040(2) 0.0301(19) 0.0203(15) -0.0019(13) 0.0021(14) 0.0047(15)
C19 0.0354(19) 0.0327(19) 0.0228(16) 0.0008(14) 0.0071(14) 0.0074(15)
C6 0.0281(18) 0.036(2) 0.0327(18) -0.0022(15) 0.0009(14) 0.0012(15)
C5 0.0264(18) 0.039(2) 0.043(2) -0.0073(16) -0.0041(15) 0.0073(16)
C4 0.0214(18) 0.044(2) 0.050(2) -0.0154(18) 0.0095(16) 0.0010(16)
C3 0.0282(19) 0.061(3) 0.044(2) -0.0019(19) 0.0121(17) -0.0006(18)
C2 0.0269(18) 0.057(2) 0.0317(18) -0.0004(17) 0.0058(15) 0.0059(17)
C18 0.0310(18) 0.0313(19) 0.0250(16) 0.0022(14) 0.0005(14) 0.0027(15)
C17 0.038(2) 0.041(2) 0.0279(17) -0.0030(15) 0.0038(15) -0.0057(16)
C16 0.039(2) 0.054(3) 0.0285(18) 0.0132(17) 0.0025(15) -0.0064(18)
C15 0.036(2) 0.038(2) 0.040(2) 0.0149(17) 0.0042(16) -0.0005(17)
C14 0.0278(18) 0.0302(19) 0.0364(18) 0.0020(15) 0.0056(14) -0.0005(15)
C13 0.0179(15) 0.0278(18) 0.0255(16) 0.0012(13) 0.0021(12) 0.0035(13)
C11 0.048(2) 0.043(2) 0.062(3) -0.026(2) 0.005(2) 0.011(2)
C12 0.034(2) 0.036(2) 0.051(2) -0.0145(17) 0.0042(17) 0.0039(17)
C10 0.054(2) 0.030(2) 0.037(2) -0.0072(16) -0.0056(17) -0.0032(18)
C9 0.040(2) 0.037(2) 0.042(2) -0.0051(17) -0.0013(17) -0.0053(17)
C8 0.0338(19) 0.0308(19) 0.0361(18) -0.0071(15) 0.0052(15) -0.0008(15)
C7 0.0277(17) 0.0238(17) 0.0252(16) -0.0008(13) 0.0001(13) 0.0026(14)
C23 0.0166(15) 0.039(2) 0.0254(16) 0.0003(14) 0.0044(12) -0.0006(14)
C24 0.0310(19) 0.056(2) 0.0312(18) -0.0044(17) 0.0040(15) -0.0055(17)
C28 0.0292(18) 0.044(2) 0.0292(17) 0.0034(15) 0.0050(14) 0.0013(16)
C27 0.035(2) 0.058(3) 0.042(2) 0.0227(19) 0.0064(17) 0.0053(18)
C26 0.028(2) 0.088(3) 0.0267(19) 0.016(2) -0.0017(15) -0.008(2)
C25 0.037(2) 0.080(3) 0.0247(18) -0.0023(19) 0.0026(16) -0.013(2)
C1 0.0243(17) 0.0257(18) 0.0317(17) -0.0065(14) 0.0035(14) 0.0021(14)
Cl1 0.0124(11) 0.0223(10) 0.0258(11) -0.0037(6) 0.0035(8) -0.0028(9)
Cl2 0.0468(13) 0.0317(11) 0.0854(19) 0.0062(7) 0.0152(7) -0.0049(6)

loop_
_atom_type_symbol
_atom_type_description
_atom_type_scat_dispersion_real
_atom_type_scat_dispersion_imag
_atom_type_scat_source
C C 0.0033 0.0016 'International Tables Vol C Tables 4.2.6.8 and 6.1.1.4'
H H 0.0000 0.0000 'International Tables Vol C Tables 4.2.6.8 and 6.1.1.4'
N N 0.0061 0.0033 'International Tables Vol C Tables 4.2.6.8 and 6.1.1.4'
P P 0.1023 0.0942 'International Tables Vol C Tables 4.2.6.8 and 6.1.1.4'
Ni Ni 0.3393 1.1124 'International Tables Vol C Tables 4.2.6.8 and 6.1.1.4'
Br Br -0.2901 2.4595 'International Tables Vol C Tables 4.2.6.8 and 6.1.1.4'
Cl Cl 0.1484 0.1585 'International Tables Vol C Tables 4.2.6.8 and 6.1.1.4'

loop_
_geom_angle_atom_site_label_1
_geom_angle_atom_site_label_2
_geom_angle_atom_site_label_3
_geom_angle
_geom_angle_site_symmetry_1
_geom_angle_site_symmetry_3
_geom_angle_publ_flag
N2 Ni1 N1 83.57(9) . . ?
N2 Ni1 N3 82.94(9) . . ?
N1 Ni1 N3 166.36(9) . . ?
N2 Ni1 Cl2 101.81(12) . . ?
N1 Ni1 Cl2 90.70(13) . . ?
N3 Ni1 Cl2 90.11(13) . . ?
N2 Ni1 Cl1 103.25(13) . . ?
N1 Ni1 Cl1 92.55(12) . . ?
N3 Ni1 Cl1 92.47(13) . . ?
Cl2 Ni1 Cl1 154.93(15) . . ?
N2 Ni1 Br2 101.90(9) . . ?
N1 Ni1 Br2 90.65(10) . . ?
N3 Ni1 Br2 90.17(10) . . ?
Cl2 Ni1 Br2 0.1(2) . . ?
Cl1 Ni1 Br2 154.84(13) . . ?
N2 Ni1 Br1 101.73(15) . . ?
N1 Ni1 Br1 88.38(14) . . ?
N3 Ni1 Br1 96.31(14) . . ?
Cl2 Ni1 Br1 156.18(17) . . ?
Cl1 Ni1 Br1 4.3(2) . . ?
Br2 Ni1 Br1 156.09(15) . . ?
N1 P1 C13 111.77(13) . . ?
N1 P1 C7 111.61(13) . . ?
C13 P1 C7 107.65(14) . . ?
N1 P1 C1 116.81(14) . . ?
C13 P1 C1 103.02(14) . . ?
C7 P1 C1 105.23(14) . . ?
N3 P2 C23 111.90(14) . . ?
N3 P2 C29 113.95(13) . . ?
C23 P2 C29 106.22(14) . . ?
N3 P2 C35 113.74(13) . . ?
C23 P2 C35 103.52(14) . . ?
C29 P2 C35 106.69(14) . . ?
C22 N3 P2 115.12(19) . . ?
C22 N3 Ni1 107.19(17) . . ?
P2 N3 Ni1 136.28(14) . . ?
C20 N2 C21 116.8(2) . . ?
C20 N2 Ni1 107.63(18) . . ?
C21 N2 Ni1 107.05(17) . . ?
C19 N1 P1 116.75(19) . . ?
C19 N1 Ni1 106.73(17) . . ?
P1 N1 Ni1 136.28(13) . . ?
C38 C37 C36 120.2(3) . . ?
C37 C38 C39 120.1(3) . . ?
C38 C39 C40 120.1(3) . . ?
C39 C40 C35 120.3(3) . . ?
C40 C35 C36 118.4(3) . . ?
C40 C35 P2 118.9(2) . . ?
C36 C35 P2 122.5(2) . . ?
C37 C36 C35 120.7(3) . . ?
C33 C34 C29 120.6(3) . . ?
C34 C33 C32 120.3(3) . . ?
C30 C29 C34 118.5(3) . . ?
C30 C29 P2 125.4(2) . . ?
C34 C29 P2 116.0(2) . . ?
C31 C30 C29 120.4(3) . . ?
C33 C32 C31 119.6(3) . . ?
C32 C31 C30 120.5(3) . . ?
N3 C22 C21 109.1(2) . . ?
N2 C21 C22 106.7(3) . . ?
N2 C20 C19 107.2(2) . . ?
N1 C19 C20 109.2(2) . . ?
C5 C6 C1 120.9(3) . . ?
C4 C5 C6 120.1(3) . . ?
C5 C4 C3 119.6(3) . . ?
C4 C3 C2 120.9(3) . . ?
C3 C2 C1 120.3(3) . . ?
C13 C18 C17 119.8(3) . . ?
C18 C17 C16 120.4(3) . . ?
C15 C16 C17 119.6(3) . . ?
C16 C15 C14 120.4(3) . . ?
C15 C14 C13 120.4(3) . . ?
C18 C13 C14 119.4(3) . . ?
C18 C13 P1 120.0(2) . . ?
C14 C13 P1 120.0(2) . . ?
C10 C11 C12 120.8(3) . . ?
C7 C12 C11 119.8(3) . . ?
C11 C10 C9 119.7(3) . . ?
C10 C9 C8 120.4(3) . . ?
C9 C8 C7 120.1(3) . . ?
C12 C7 C8 119.3(3) . . ?
C12 C7 P1 124.4(2) . . ?
C8 C7 P1 116.3(2) . . ?
C28 C23 C24 119.2(3) . . ?
C28 C23 P2 120.3(2) . . ?
C24 C23 P2 120.0(3) . . ?
C25 C24 C23 120.7(4) . . ?
C23 C28 C27 119.8(3) . . ?
C26 C27 C28 120.1(4) . . ?
C25 C26 C27 120.0(3) . . ?
C26 C25 C24 120.1(4) . . ?
C6 C1 C2 118.2(3) . . ?
C6 C1 P1 122.0(2) . . ?
C2 C1 P1 119.8(2) . . ?

loop_
_geom_bond_atom_site_label_1
_geom_bond_atom_site_label_2
_geom_bond_distance
_geom_bond_site_symmetry_2
_geom_bond_publ_flag
Ni1 N2 2.012(2) . ?
Ni1 N1 2.114(2) . ?
Ni1 N3 2.123(2) . ?
Ni1 Cl2 2.379(4) . ?
Ni1 Cl1 2.386(4) . ?
Ni1 Br2 2.417(3) . ?
Ni1 Br1 2.461(5) . ?
P1 N1 1.580(2) . ?
P1 C13 1.793(3) . ?
P1 C7 1.812(3) . ?
P1 C1 1.821(3) . ?
P2 N3 1.587(2) . ?
P2 C23 1.795(3) . ?
P2 C29 1.811(3) . ?
P2 C35 1.815(3) . ?
N3 C22 1.475(4) . ?
N2 C20 1.460(4) . ?
N2 C21 1.463(4) . ?
N1 C19 1.477(4) . ?
C37 C38 1.374(5) . ?
C37 C36 1.380(4) . ?
C38 C39 1.379(4) . ?
C39 C40 1.389(4) . ?
C40 C35 1.393(4) . ?
C35 C36 1.397(4) . ?
C34 C33 1.379(4) . ?
C34 C29 1.393(4) . ?
C33 C32 1.379(4) . ?
C29 C30 1.392(4) . ?
C30 C31 1.380(4) . ?
C32 C31 1.380(4) . ?
C22 C21 1.511(4) . ?
C20 C19 1.510(4) . ?
C6 C5 1.387(4) . ?
C6 C1 1.392(4) . ?
C5 C4 1.372(5) . ?
C4 C3 1.374(5) . ?
C3 C2 1.382(5) . ?
C2 C1 1.393(4) . ?
C18 C13 1.387(4) . ?
C18 C17 1.387(4) . ?
C17 C16 1.390(5) . ?
C16 C15 1.376(5) . ?
C15 C14 1.379(4) . ?
C14 C13 1.395(4) . ?
C11 C10 1.361(5) . ?
C11 C12 1.388(5) . ?
C12 C7 1.381(4) . ?
C10 C9 1.378(5) . ?
C9 C8 1.379(4) . ?
C8 C7 1.388(4) . ?
C23 C28 1.381(4) . ?
C23 C24 1.399(4) . ?
C24 C25 1.378(5) . ?
C28 C27 1.395(5) . ?
C27 C26 1.390(5) . ?
C26 C25 1.370(6) . ?
